data_7708723
loop_
_publ_author_name
'P\'o\/lrolniczak, Aleksandra'
'Sobczak, Szymon'
'Nikolayenko, Varvara'
'Barbour, Len'
'Katrusiak, Andrzej'

_publ_section_title
;
 Solvent-controlled elongation and mechanochemical strain in a
 metal-organic framework
;
_journal_name_full 'Dalton Transactions'
_journal_paper_doi 10.1039/D1DT01937F
_journal_year 2021
_chemical_formula_moiety 'C39 H24 F6 N2 O4 S2 Zn'
_chemical_formula_sum 'C39 H24 F6 N2 O4 S2 Zn'
_chemical_formula_weight 828.09
_chemical_name_common DMOF
_chemical_name_systematic 1,2-bis(2-ethyl-5-phenyl-3-thienyl)perfluorocyclopentene
_space_group_crystal_system orthorhombic
_space_group_IT_number 19
_space_group_name_Hall 'P 2ac 2ab'
_space_group_name_H-M_alt 'P 21 21 21'
_atom_sites_solution_hydrogens geom
_atom_sites_solution_primary direct
_audit_creation_date 2018-12-04
_audit_creation_method
;
Olex2 1.2
(compiled 2018.05.29 svn.r3508 for OlexSys, GUI svn.r5506)
;
_audit_update_record
;
2019-09-30 deposited with the CCDC.	2021-11-02 downloaded from the CCDC.
;
_cell_angle_alpha 90
_cell_angle_beta 90
_cell_angle_gamma 90
_cell_formula_units_Z 4
_cell_length_a 6.638(6)
_cell_length_b 25.42(3)
_cell_length_c 28.23(8)
_cell_measurement_reflns_used 211
_cell_measurement_temperature 571(2)
_cell_measurement_theta_max 10.8760
_cell_measurement_theta_min 3.8970
_cell_volume 4763(15)
_computing_cell_refinement 'CrysAlisPro 1.171.39.43a (Rigaku OD, 2018)'
_computing_data_collection 'CrysAlisPro 1.171.39.43a (Rigaku OD, 2018)'
_computing_data_reduction 'CrysAlisPro 1.171.39.43a (Rigaku OD, 2018)'
_computing_molecular_graphics 'Olex2 (Dolomanov et al., 2009)'
_computing_publication_material 'Olex2 (Dolomanov et al., 2009)'
_computing_structure_refinement 'ShelXL (Sheldrick, 2015)'
_computing_structure_solution 'ShelXS (Sheldrick, 2008)'
_diffrn_ambient_temperature 571.15
_diffrn_detector 'CCD plate'
_diffrn_detector_area_resol_mean 16.2413
_diffrn_detector_type Eos
_diffrn_measured_fraction_theta_full 0.077
_diffrn_measured_fraction_theta_max 0.674
_diffrn_measurement_details
;
List of Runs (angles in degrees, time in seconds):

  # Type    Start    End  Width  t~exp~   \w     \q     \k     \f   Frames
#--------------------------------------------------------------------------
  1  \f    -35.00  19.40   0.80   28.00   0.00 -30.00   0.00    --    68
  2  \f    140.00 200.00   0.80   28.00   0.00 -30.00   0.00    --    75
  3  \f    160.00 216.80   0.80   28.00   0.00  30.00   0.00    --    71
  4  \f    -20.00  34.40   0.80   28.00   0.00  30.00   0.00    --    68
  5  \w    -24.00  24.00   0.80   28.00    --   30.00  39.46 -12.90   60
  6  \w    -24.00  24.00   0.80   28.00    --   30.00  39.46 167.10   60
  7  \w    -50.00  10.00   0.80   28.00    --  -30.00  39.46 167.10   75
  8  \w    -50.00  10.00   0.80   28.00    --  -30.00  39.46 -12.90   75
  9  \w    -64.00  -8.00   0.80   28.00    --  -30.00  81.40 -28.90   70
 10  \w    -64.00  -8.00   0.80   28.00    --  -30.00  81.40 151.10   70
 11  \w    -19.00   7.40   0.80   28.00    --   30.00  81.40 151.10   33
 12  \w    -19.00   7.40   0.80   28.00    --   30.00  81.40 -28.90   33
 13  \w    -43.00 -21.40   0.80   28.00    --   30.00 134.60 -56.90   27
 14  \w    -43.00 -21.40   0.80   28.00    --   30.00 134.60 123.10   27
 15  \w    -90.00 -36.40   0.80   28.00    --  -30.00 134.60 123.10   67
 16  \w    -90.00 -36.40   0.80   28.00    --  -30.00 134.60 -56.90   67
;
_diffrn_measurement_device 'four-circle diffractometer'
_diffrn_measurement_device_type 'Xcalibur, Eos'
_diffrn_measurement_method '\w and \f scans'
_diffrn_orient_matrix_type 'CrysAlisPro convention (1999,Acta A55,543-557)'
_diffrn_orient_matrix_UB_11 0.0110045000
_diffrn_orient_matrix_UB_12 0.0156919000
_diffrn_orient_matrix_UB_13 -0.0204154000
_diffrn_orient_matrix_UB_21 0.0617696000
_diffrn_orient_matrix_UB_22 0.0178011000
_diffrn_orient_matrix_UB_23 0.0130571000
_diffrn_orient_matrix_UB_31 0.0868712000
_diffrn_orient_matrix_UB_32 -0.0146762000
_diffrn_orient_matrix_UB_33 -0.0062928000
_diffrn_radiation_monochromator graphite
_diffrn_radiation_probe x-ray
_diffrn_radiation_type MoK\a
_diffrn_radiation_wavelength 0.71073
_diffrn_reflns_av_R_equivalents 0.3085
_diffrn_reflns_av_unetI/netI 0.1605
_diffrn_reflns_Laue_measured_fraction_full 0.077
_diffrn_reflns_Laue_measured_fraction_max 0.674
_diffrn_reflns_limit_h_max 3
_diffrn_reflns_limit_h_min -3
_diffrn_reflns_limit_k_max 13
_diffrn_reflns_limit_k_min -13
_diffrn_reflns_limit_l_max 13
_diffrn_reflns_limit_l_min -13
_diffrn_reflns_number 4271
_diffrn_reflns_point_group_measured_fraction_full 0.072
_diffrn_reflns_point_group_measured_fraction_max 0.710
_diffrn_reflns_theta_full 25.242
_diffrn_reflns_theta_max 11.443
_diffrn_reflns_theta_min 4.085
_diffrn_source 'fine-focus sealed X-ray tube'
_diffrn_source_type 'Enhance (Mo) X-ray Source'
_exptl_absorpt_coefficient_mu 0.661
_exptl_absorpt_correction_T_max 0.435
_exptl_absorpt_correction_T_min 0.277
_exptl_absorpt_correction_type gaussian
_exptl_absorpt_process_details
;
CrysAlisPro 1.171.39.43a (Rigaku Oxford Diffraction, 2018)
Numerical absorption correction based on gaussian integration over
			a multifaceted crystal model (Absorb Angel (2004) J. Appl. Cryst. 37:486-492)
;
_exptl_crystal_colour pink
_exptl_crystal_density_diffrn 1.155
_exptl_crystal_description plate
_exptl_crystal_F_000 1680
_exptl_crystal_preparation 'mounted in a diamond-anvil cell '
_exptl_crystal_size_max 0.308
_exptl_crystal_size_mid 0.216
_exptl_crystal_size_min 0.122
_refine_diff_density_max 0.153
_refine_diff_density_min -0.173
_refine_diff_density_rms 0.043
_refine_ls_abs_structure_details
;
 Flack x determined using 124 quotients [(I+)-(I-)]/[(I+)+(I-)]
 (Parsons and Flack (2004), Acta Cryst. A60, s61).
;
_refine_ls_abs_structure_Flack -0.14(10)
_refine_ls_extinction_method none
_refine_ls_goodness_of_fit_ref 1.176
_refine_ls_hydrogen_treatment constr
_refine_ls_matrix_type full
_refine_ls_number_parameters 106
_refine_ls_number_reflns 622
_refine_ls_number_restraints 204
_refine_ls_restrained_S_all 1.163
_refine_ls_R_factor_all 0.1569
_refine_ls_R_factor_gt 0.1168
_refine_ls_shift/su_max 0.009
_refine_ls_shift/su_mean 0.072
_refine_ls_structure_factor_coef Fsqd
_refine_ls_weighting_details
;
 w=1/[\s^2^(Fo^2^)+(0.2000P)^2^]
 where P=(Fo^2^+2Fc^2^)/3
;
_refine_ls_weighting_scheme calc
_refine_ls_wR_factor_gt 0.2985
_refine_ls_wR_factor_ref 0.3456
_reflns_Friedel_coverage 0.646
_reflns_Friedel_fraction_full 0.066
_reflns_Friedel_fraction_max 0.775
_reflns_number_gt 422
_reflns_number_total 622
_reflns_threshold_expression 'I > 2\s(I)'
_cod_data_source_file d1dt01937f2.cif
_cod_data_source_block DMOF_1_2_GPa_Gly
_cod_original_cell_volume 4762(16)
_cod_database_code 7708723
_shelx_shelxl_version_number 2017/1
_shelx_space_group_comment
;
The symmetry employed for this shelxl refinement is uniquely defined
by the following loop, which should always be used as a source of
symmetry information in preference to the above space-group names.
They are only intended as comments.
;

loop_
_space_group_symop_operation_xyz
'x, y, z'
'-x+1/2, -y, z+1/2'
'x+1/2, -y+1/2, -z'
'-x, y+1/2, -z+1/2'

loop_
_atom_site_label
_atom_site_type_symbol
_atom_site_fract_x
_atom_site_fract_y
_atom_site_fract_z
_atom_site_U_iso_or_equiv
_atom_site_adp_type
_atom_site_occupancy
_atom_site_site_symmetry_order
_atom_site_calc_flag
_atom_site_refinement_flags_posn
_atom_site_refinement_flags_adp
_atom_site_refinement_flags_occupancy
_atom_site_disorder_assembly
_atom_site_disorder_group
C38 C 1.396(7) 0.7665(19) 0.299(2) 0.240 Uiso 1 1 d D . . . .
H38 H 1.5265 0.7693 0.3105 0.288 Uiso 1 1 calc R . . . .
C36 C 1.304(8) 0.8101(16) 0.278(2) 0.240 Uiso 1 1 d DG . . . .
C35 C 1.109(8) 0.8060(16) 0.260(3) 0.300 Uiso 1 1 d DG . . . .
H35 H 1.0476 0.8351 0.2467 0.360 Uiso 1 1 calc R . . . .
C34 C 1.007(8) 0.7583(17) 0.263(3) 0.37(7) Uiso 1 1 d DG . . . .
H34 H 0.8773 0.7556 0.2509 0.438 Uiso 1 1 calc R . . . .
C33 C 1.100(7) 0.7147(15) 0.283(2) 0.24(5) Uiso 1 1 d DG . . . .
C39 C 1.294(6) 0.7188(17) 0.301(2) 0.240 Uiso 1 1 d DG . . . .
H39 H 1.3561 0.6897 0.3146 0.288 Uiso 1 1 calc DR . . . .
Zn1 Zn 0.415(2) 0.4491(6) 0.2560(7) 0.235(8) Uiso 1 1 d D . . . .
O1 O 0.533(10) 0.509(3) 0.267(3) 0.240 Uiso 1 1 d D . . . .
C2 C 0.359(7) 0.3791(18) 0.3945(16) 0.300 Uiso 1 1 d D . . . .
H2 H 0.4365 0.3606 0.4163 0.360 Uiso 1 1 calc DR . . . .
C1 C 0.444(8) 0.396(2) 0.3521(17) 0.300 Uiso 1 1 d DG . . . .
H1 H 0.5786 0.3885 0.3455 0.360 Uiso 1 1 calc R . . . .
N1 N 0.328(10) 0.4235(17) 0.3195(15) 0.300 Uiso 1 1 d DG . . . .
C5 C 0.127(10) 0.4344(19) 0.3292(15) 0.240 Uiso 1 1 d DG . . . .
H5 H 0.0499 0.4528 0.3074 0.288 Uiso 1 1 calc R . . . .
C4 C 0.042(7) 0.4176(16) 0.3716(15) 0.240 Uiso 1 1 d DG . . . .
H4 H -0.0922 0.4249 0.3782 0.288 Uiso 1 1 calc R . . . .
C3 C 0.158(7) 0.3900(12) 0.4042(12) 0.240 Uiso 1 1 d DG . . . .
C26 C 0.668(10) 0.5233(18) 0.293(3) 0.240 Uiso 1 1 d D . . . .
O2 O 0.756(9) 0.495(3) 0.320(3) 0.27(4) Uiso 1 1 d D . . . .
C30 C 0.994(7) 0.6655(15) 0.286(2) 0.240 Uiso 1 1 d D . . . .
C29 C 0.816(7) 0.6592(17) 0.261(2) 0.240 Uiso 1 1 d DG . . . .
H29 H 0.7650 0.6867 0.2428 0.288 Uiso 1 1 calc R . . . .
C28 C 0.713(7) 0.6116(18) 0.263(2) 0.300 Uiso 1 1 d DG . . . .
H28 H 0.5930 0.6073 0.2462 0.360 Uiso 1 1 calc R . . . .
C27 C 0.788(7) 0.5704(15) 0.290(2) 0.300 Uiso 1 1 d DG . . . .
C32 C 0.967(8) 0.5768(15) 0.315(2) 0.300 Uiso 1 1 d DG . . . .
H32 H 1.0177 0.5492 0.3331 0.360 Uiso 1 1 calc R . . . .
C31 C 1.070(7) 0.6243(16) 0.313(2) 0.300 Uiso 1 1 d DG . . . .
H31 H 1.1897 0.6286 0.3297 0.360 Uiso 1 1 calc DR . . . .
C7 C 0.170(4) 0.349(2) 0.4804(14) 0.240 Uiso 1 1 d D . . . .
H7 H 0.3059 0.3405 0.4766 0.288 Uiso 1 1 calc DR . . . .
C6 C 0.044(5) 0.3729(15) 0.4460(12) 0.240 Uiso 1 1 d DG . . . .
S1 S -0.151(4) 0.3783(9) 0.4659(12) 0.223(14) Uiso 1 1 d DG . . . .
C9 C -0.146(4) 0.3574(14) 0.5126(10) 0.240 Uiso 1 1 d DG . . . .
C8 C 0.053(5) 0.3391(19) 0.5215(12) 0.240 Uiso 1 1 d DG . . . .
C10 C -0.317(7) 0.349(3) 0.543(2) 0.300 Uiso 1 1 d D . . . .
H10A H -0.3595 0.3126 0.5405 0.450 Uiso 1 1 calc GR . . . .
H10B H -0.4251 0.3714 0.5339 0.450 Uiso 1 1 calc GR . . . .
H10C H -0.2795 0.3558 0.5753 0.450 Uiso 1 1 calc GR . . . .
C11 C 0.130(7) 0.323(3) 0.5675(14) 0.200 Uiso 1 1 d D . . . .
C15 C 0.128(9) 0.3462(17) 0.6133(19) 0.22(4) Uiso 1 1 d DG . . . .
C14 C 0.175(12) 0.306(2) 0.6468(13) 0.300 Uiso 1 1 d DG . . . .
C13 C 0.206(12) 0.2586(17) 0.622(3) 0.300 Uiso 1 1 d DG . . . .
C12 C 0.178(10) 0.269(3) 0.573(2) 0.200 Uiso 1 1 d G . . . .
F2 F 0.118(10) 0.223(3) 0.545(3) 0.31(3) Uiso 1 1 d . . . . .
F1 F 0.374(7) 0.2608(16) 0.534(2) 0.19(2) Uiso 1 1 d . . . . .
F4 F 0.250(10) 0.203(2) 0.651(3) 0.33(4) Uiso 1 1 d D . . . .
F3 F 0.435(9) 0.254(2) 0.600(2) 0.27(3) Uiso 1 1 d D . . . .
F6 F 0.008(11) 0.268(3) 0.675(3) 0.33(3) Uiso 1 1 d . . . . .
F5 F 0.301(12) 0.321(3) 0.692(4) 0.40(4) Uiso 1 1 d . . . . .
C19 C 0.103(5) 0.4474(12) 0.6005(13) 0.240 Uiso 1 1 d D . . . .
S2 S -0.020(5) 0.4874(10) 0.6200(11) 0.259(16) Uiso 1 1 d DG . . . .
C18 C -0.174(4) 0.4628(14) 0.6471(11) 0.240 Uiso 1 1 d DG . . . .
C17 C -0.145(6) 0.4075(13) 0.6443(19) 0.240 Uiso 1 1 d DG . . . .
H17 H -0.2242 0.3820 0.6588 0.288 Uiso 1 1 calc DR . . . .
C16 C 0.027(6) 0.3980(10) 0.615(2) 0.240 Uiso 1 1 d DG . . . .
C37 C 1.425(11) 0.858(2) 0.276(3) 0.300 Uiso 1 1 d D . . . .
O3 O 1.341(8) 0.898(2) 0.264(3) 0.22(3) Uiso 1 1 d D . . . .
O4 O 1.587(15) 0.855(3) 0.295(4) 0.52(8) Uiso 1 1 d D . . . .
C20 C 0.298(7) 0.455(2) 0.578(3) 0.19(4) Uiso 1 1 d D . . . .
H20A H 0.3416 0.4223 0.5639 0.290 Uiso 1 1 calc GR . . . .
H20B H 0.3946 0.4665 0.6006 0.290 Uiso 1 1 calc GR . . . .
H20C H 0.2854 0.4810 0.5532 0.290 Uiso 1 1 calc GR . . . .
C23 C -0.643(6) 0.459(2) 0.726(2) 0.200 Uiso 1 1 d D . . . .
H23 H -0.7293 0.4359 0.7409 0.240 Uiso 1 1 calc R . . . .
C22 C -0.484(7) 0.4406(18) 0.699(2) 0.200 Uiso 1 1 d DG . . . .
H22 H -0.4635 0.4046 0.6956 0.240 Uiso 1 1 calc DR . . . .
C21 C -0.354(6) 0.4757(16) 0.6764(19) 0.240 Uiso 1 1 d DG . . . .
C25 C -0.384(7) 0.5296(16) 0.6811(18) 0.240 Uiso 1 1 d DG . . . .
H25 H -0.2976 0.5531 0.6662 0.288 Uiso 1 1 calc R . . . .
C24 C -0.543(7) 0.548(2) 0.708(2) 0.240 Uiso 1 1 d DG . . . .
H24 H -0.5634 0.5844 0.7114 0.288 Uiso 1 1 calc R . . . .
N2 N -0.673(6) 0.513(3) 0.731(2) 0.240 Uiso 1 1 d DG . . . .

loop_
_atom_type_symbol
_atom_type_description
_atom_type_scat_dispersion_real
_atom_type_scat_dispersion_imag
_atom_type_scat_source
C C 0.0033 0.0016 'International Tables Vol C Tables 4.2.6.8 and 6.1.1.4'
H H 0.0000 0.0000 'International Tables Vol C Tables 4.2.6.8 and 6.1.1.4'
F F 0.0171 0.0103 'International Tables Vol C Tables 4.2.6.8 and 6.1.1.4'
N N 0.0061 0.0033 'International Tables Vol C Tables 4.2.6.8 and 6.1.1.4'
O O 0.0106 0.0060 'International Tables Vol C Tables 4.2.6.8 and 6.1.1.4'
S S 0.1246 0.1234 'International Tables Vol C Tables 4.2.6.8 and 6.1.1.4'
Zn Zn 0.2839 1.4301 'International Tables Vol C Tables 4.2.6.8 and 6.1.1.4'

loop_
_exptl_crystal_face_index_h
_exptl_crystal_face_index_k
_exptl_crystal_face_index_l
_exptl_crystal_face_perp_dist
0 -14 37 0.0537
8 -19 -10 0.0680
-7 19 11 0.1476
-2 33 13 0.1452
-5 -27 -8 0.1057
10 41 0 0.1503
0 14 -37 0.0123

loop_
_geom_angle_atom_site_label_1
_geom_angle_atom_site_label_2
_geom_angle_atom_site_label_3
_geom_angle
_geom_angle_site_symmetry_1
_geom_angle_site_symmetry_3
_geom_angle_publ_flag
C36 C38 C39 120.00(10) . . ?
C38 C36 C35 120.00(9) . . ?
C38 C36 C37 116(3) . . ?
C35 C36 C37 124(3) . . ?
C34 C35 C36 120.0 . . ?
C33 C34 C35 120.00(10) . . ?
C34 C33 C39 120.00(8) . . ?
C34 C33 C30 120.1(17) . . ?
C39 C33 C30 119.9(17) . . ?
C33 C39 C38 120.0 . . ?
O1 Zn1 N1 105(3) . . ?
O1 Zn1 O3 104(3) . 4_745 ?
O1 Zn1 N2 91(9) . 2_464 ?
N1 Zn1 O3 104(3) . 4_745 ?
N1 Zn1 N2 104(8) . 2_464 ?
N2 Zn1 O3 143(6) 2_464 4_745 ?
C26 O1 Zn1 135(4) . . ?
C1 C2 C3 120.0 . . ?
N1 C1 C2 120.0 . . ?
C1 N1 Zn1 127(3) . . ?
C1 N1 C5 120.0 . . ?
C5 N1 Zn1 113(3) . . ?
C4 C5 N1 120.0 . . ?
C5 C4 C3 120.0 . . ?
C2 C3 C6 126(2) . . ?
C4 C3 C2 120.0 . . ?
C4 C3 C6 113(2) . . ?
O1 C26 O2 124(4) . . ?
O1 C26 C27 129(5) . . ?
O2 C26 C27 106(5) . . ?
C29 C30 C33 119.4(17) . . ?
C29 C30 C31 120.0 . . ?
C31 C30 C33 120.6(17) . . ?
C30 C29 C28 120.0 . . ?
C27 C28 C29 120.00(9) . . ?
C28 C27 C26 117(2) . . ?
C28 C27 C32 120.00(9) . . ?
C32 C27 C26 123(2) . . ?
C27 C32 C31 120.0 . . ?
C32 C31 C30 120.0 . . ?
C8 C7 C6 108.0 . . ?
C7 C6 C3 112(2) . . ?
S1 C6 C3 139(2) . . ?
S1 C6 C7 108.0 . . ?
C6 S1 C9 108.0 . . ?
C6 S1 C8 72.0 . . ?
C9 S1 C8 36.0 . . ?
S1 C9 C10 126.4(14) . . ?
C8 C9 S1 108.0 . . ?
C8 C9 C10 124.9(14) . . ?
C7 C8 S1 72.0 . . ?
C7 C8 C11 125.8(14) . . ?
C9 C8 C7 108.0 . . ?
C9 C8 S1 36.0 . . ?
C9 C8 C11 125.2(14) . . ?
C11 C8 S1 160(2) . . ?
C15 C11 C8 134(5) . . ?
C12 C11 C8 116(6) . . ?
C12 C11 C15 108.0 . . ?
C11 C15 C16 114(4) . . ?
C14 C15 C11 108.0 . . ?
C14 C15 C16 135(4) . . ?
C15 C14 C13 108.0 . . ?
C15 C14 F6 126(5) . . ?
C15 C14 F5 119(6) . . ?
C13 C14 F6 81(5) . . ?
C13 C14 F5 122(5) . . ?
F5 C14 F6 96(5) . . ?
C14 C13 C12 108.0 . . ?
C14 C13 F4 120(6) . . ?
C14 C13 F3 112(4) . . ?
C12 C13 F4 132(6) . . ?
C12 C13 F3 76(4) . . ?
F3 C13 F4 88(3) . . ?
C11 C12 C13 108.0 . . ?
C11 C12 F2 131(7) . . ?
C11 C12 F1 103(4) . . ?
C13 C12 F2 114(7) . . ?
C13 C12 F1 120(4) . . ?
F2 C12 F1 77(4) . . ?
S2 C19 C20 126.3(13) . . ?
C16 C19 S2 108.0 . . ?
C16 C19 C20 124.6(13) . . ?
C19 S2 C18 108.0 . . ?
S2 C18 C21 141(3) . . ?
C17 C18 S2 108.0 . . ?
C17 C18 C21 111(3) . . ?
C16 C17 C18 108.0 . . ?
C19 C16 C15 128(3) . . ?
C19 C16 C17 108.0 . . ?
C17 C16 C15 123(3) . . ?
O3 C37 C36 117(5) . . ?
O4 C37 C36 114(5) . . ?
O4 C37 O3 127(4) . . ?
C37 O3 Zn1 104(4) . 4_755 ?
C22 C23 N2 120.00(7) . . ?
C23 C22 C21 120.0 . . ?
C22 C21 C18 127(2) . . ?
C25 C21 C18 113(2) . . ?
C25 C21 C22 120.0 . . ?
C21 C25 C24 120.00(8) . . ?
N2 C24 C25 120.0 . . ?
C23 N2 Zn1 128(3) . 2_465 ?
C24 N2 Zn1 111(3) . 2_465 ?
C24 N2 C23 120.0 . . ?

loop_
_geom_bond_atom_site_label_1
_geom_bond_atom_site_label_2
_geom_bond_distance
_geom_bond_site_symmetry_2
_geom_bond_publ_flag
C38 C36 1.3900 . ?
C38 C39 1.3900 . ?
C36 C35 1.3900 . ?
C36 C37 1.46(3) . ?
C35 C34 1.3900 . ?
C34 C33 1.3900 . ?
C33 C39 1.3900 . ?
C33 C30 1.435(18) . ?
Zn1 O1 1.74(7) . ?
Zn1 N1 1.99(4) . ?
Zn1 O3 2.15(6) 4_745 ?
Zn1 N2 2.0(3) 2_464 ?
O1 C26 1.21(4) . ?
C2 C1 1.3900 . ?
C2 C3 1.3900 . ?
C1 N1 1.3900 . ?
N1 C5 1.3900 . ?
C5 C4 1.3900 . ?
C4 C3 1.3900 . ?
C3 C6 1.47(2) . ?
C26 O2 1.21(4) . ?
C26 C27 1.44(2) . ?
C30 C29 1.3900 . ?
C30 C31 1.3900 . ?
C29 C28 1.3900 . ?
C28 C27 1.3900 . ?
C27 C32 1.3900 . ?
C32 C31 1.3900 . ?
C7 C6 1.4200 . ?
C7 C8 1.4200 . ?
C6 S1 1.4200 . ?
S1 C9 1.4200 . ?
S1 C8 2.2976 . ?
C9 C8 1.4200 . ?
C9 C10 1.44(4) . ?
C8 C11 1.45(3) . ?
C11 C15 1.4200 . ?
C11 C12 1.4200 . ?
C15 C14 1.4200 . ?
C15 C16 1.48(2) . ?
C14 C13 1.4200 . ?
C14 F6 1.68(9) . ?
C14 F5 1.56(10) . ?
C13 C12 1.4200 . ?
C13 F4 1.65(5) . ?
C13 F3 1.65(5) . ?
C12 F2 1.46(8) . ?
C12 F1 1.72(7) . ?
C19 S2 1.4200 . ?
C19 C16 1.4200 . ?
C19 C20 1.45(3) . ?
S2 C18 1.4200 . ?
C18 C17 1.4200 . ?
C18 C21 1.49(2) . ?
C17 C16 1.4200 . ?
C37 O3 1.20(4) . ?
C37 O4 1.20(4) . ?
O3 Zn1 2.15(6) 4_755 ?
C23 C22 1.3900 . ?
C23 N2 1.3900 . ?
C22 C21 1.3900 . ?
C21 C25 1.3900 . ?
C25 C24 1.3900 . ?
C24 N2 1.3900 . ?
N2 Zn1 2.00(4) 2_465 ?

loop_
_smtbx_masks_void_nr
_smtbx_masks_void_average_x
_smtbx_masks_void_average_y
_smtbx_masks_void_average_z
_smtbx_masks_void_volume
_smtbx_masks_void_count_electrons
_smtbx_masks_void_content
1 -0.429 0.250 0.000 773.9 27.4 ?
2 -0.527 -0.250 0.500 773.9 26.8 ?
3 0.188 0.300 0.328 6.6 2.3 ?
4 0.312 0.700 0.828 6.6 2.3 ?
5 0.687 0.200 0.672 6.6 2.3 ?
6 0.812 0.800 0.172 6.6 2.3 ?
